data_2015456
loop_
_publ_author_name
'Kirsop, Peter'
'Storey, John M. D.'
'Harrison, William T. A.'

_publ_section_title
;
 2-Bromo-1,3-bis(bromomethyl)benzene, with <i>Z</i>' = 1.5:
 whole-molecule disorder of one of the two independent molecules
;
_journal_coeditor_code SK3024
_journal_issue 7
_journal_name_full 'Acta Crystallographica Section C'
_journal_page_first o376
_journal_page_last o378
_journal_paper_doi 10.1107/S0108270106017707
_journal_volume 62
_journal_year 2006
_chemical_formula_iupac 'C8 H7 Br3'
_chemical_formula_moiety 'C8 H7 Br3'
_chemical_formula_sum 'C8 H7 Br3'
_chemical_formula_weight 342.87
_chemical_name_systematic
;
2-Bromo-1,3-bis(bromomethyl)benzene
;
_space_group_IT_number 14
_symmetry_cell_setting monoclinic
_symmetry_space_group_name_Hall '-P 2ybc'
_symmetry_space_group_name_H-M 'P 1 21/c 1'
_atom_sites_solution_hydrogens geom
_atom_sites_solution_primary direct
_atom_sites_solution_secondary difmap
_audit_creation_method SHELXL-97
_cell_angle_alpha 90.00
_cell_angle_beta 111.971(3)
_cell_angle_gamma 90.00
_cell_formula_units_Z 6
_cell_length_a 9.1114(4)
_cell_length_b 22.6016(10)
_cell_length_c 7.5004(3)
_cell_measurement_reflns_used 3208
_cell_measurement_temperature 120(2)
_cell_measurement_theta_max 27.48
_cell_measurement_theta_min 2.91
_cell_volume 1432.40(11)
_computing_cell_refinement 'HKL Scalepack (Otwinowski & Minor, 1997)'
_computing_data_collection 'Collect (Nonius, 1998)'
_computing_data_reduction
;
HKL Denzo (Otwinowski & Minor, 1997) and Scalepack, and SORTAV
(Blessing, 1995)
;
_computing_molecular_graphics 'ORTEP-3 (Farrugia, 1997)'
_computing_publication_material SHELXL97
_computing_structure_refinement 'SHELXL97 (Sheldrick, 1997)'
_computing_structure_solution 'SHELXS97 (Sheldrick, 1997)'
_diffrn_ambient_temperature 120(2)
_diffrn_measured_fraction_theta_full 0.988
_diffrn_measured_fraction_theta_max 0.988
_diffrn_measurement_device_type 'Nonius KappaCCD'
_diffrn_measurement_method '\w and \f'
_diffrn_radiation_monochromator graphite
_diffrn_radiation_source 'fine-focus sealed tube'
_diffrn_radiation_type MoK\a
_diffrn_radiation_wavelength 0.71073
_diffrn_reflns_av_R_equivalents 0.0993
_diffrn_reflns_av_sigmaI/netI 0.0827
_diffrn_reflns_limit_h_max 11
_diffrn_reflns_limit_h_min -11
_diffrn_reflns_limit_k_max 29
_diffrn_reflns_limit_k_min -28
_diffrn_reflns_limit_l_max 9
_diffrn_reflns_limit_l_min -9
_diffrn_reflns_number 14563
_diffrn_reflns_theta_full 27.57
_diffrn_reflns_theta_max 27.57
_diffrn_reflns_theta_min 3.01
_diffrn_standards_decay_% 0
_exptl_absorpt_coefficient_mu 12.607
_exptl_absorpt_correction_T_max 0.940
_exptl_absorpt_correction_T_min 0.049
_exptl_absorpt_correction_type multi-scan
_exptl_absorpt_process_details '(SORTAV; Blessing, 1995)'
_exptl_crystal_colour colourless
_exptl_crystal_density_diffrn 2.385
_exptl_crystal_density_method 'not measured'
_exptl_crystal_description blade
_exptl_crystal_F_000 960
_exptl_crystal_size_max 0.60
_exptl_crystal_size_mid 0.10
_exptl_crystal_size_min 0.01
_refine_diff_density_max 1.889
_refine_diff_density_min -2.785
_refine_ls_extinction_method none
_refine_ls_goodness_of_fit_ref 1.015
_refine_ls_hydrogen_treatment constr
_refine_ls_matrix_type full
_refine_ls_number_parameters 146
_refine_ls_number_reflns 3266
_refine_ls_number_restraints 18
_refine_ls_restrained_S_all 1.013
_refine_ls_R_factor_all 0.1093
_refine_ls_R_factor_gt 0.0839
_refine_ls_shift/su_max 0.000
_refine_ls_shift/su_mean 0.000
_refine_ls_structure_factor_coef Fsqd
_refine_ls_weighting_details 'calc w=1/[\s^2^(Fo^2^)+(0.1847P)^2^] where P=(Fo^2^+2Fc^2^)/3'
_refine_ls_weighting_scheme calc
_refine_ls_wR_factor_gt 0.2286
_refine_ls_wR_factor_ref 0.2534
_reflns_number_gt 2406
_reflns_number_total 3266
_reflns_threshold_expression I>2\s(I)
_cod_data_source_file sk3024.cif
_cod_data_source_block I
_cod_original_sg_symbol_H-M 'P 21/c'
_cod_database_code 2015456
_cod_database_fobs_code 2015456

loop_
_symmetry_equiv_pos_as_xyz
'x, y, z'
'-x, y+1/2, -z+1/2'
'-x, -y, -z'
'x, -y-1/2, z-1/2'

loop_
_atom_site_type_symbol
_atom_site_label
_atom_site_fract_x
_atom_site_fract_y
_atom_site_fract_z
_atom_site_U_iso_or_equiv
_atom_site_adp_type
_atom_site_calc_flag
_atom_site_refinement_flags
_atom_site_occupancy
_atom_site_disorder_assembly
_atom_site_disorder_group
C C1 0.8454(10) 0.6929(4) 0.7788(10) 0.0206(17) Uani d U 1 . .
C C2 0.7173(10) 0.7232(4) 0.7914(10) 0.0178(15) Uani d U 1 . .
C C3 0.7214(11) 0.7863(4) 0.7936(11) 0.0195(17) Uani d U 1 . .
H H3 0.6339 0.8081 0.7986 0.023 Uiso calc R 1 . .
C C4 0.8526(11) 0.8155(4) 0.7887(11) 0.0236(19) Uani d . 1 . .
H H4 0.8553 0.8575 0.7923 0.028 Uiso calc R 1 . .
C C5 0.9812(11) 0.7846(4) 0.7786(11) 0.0215(18) Uani d . 1 . .
H H5 1.0693 0.8058 0.7728 0.026 Uiso calc R 1 . .
C C6 0.9828(10) 0.7233(4) 0.7768(10) 0.0198(17) Uani d . 1 . .
C C7 0.5713(11) 0.6931(4) 0.7972(11) 0.0237(18) Uani d U 1 . .
H H7A 0.5170 0.7201 0.8566 0.028 Uiso calc R 1 . .
H H7B 0.6031 0.6573 0.8786 0.028 Uiso calc R 1 . .
C C8 1.1180(12) 0.6912(4) 0.7647(12) 0.029(2) Uani d . 1 . .
H H8A 1.1779 0.7178 0.7118 0.034 Uiso calc R 1 . .
H H8B 1.0790 0.6575 0.6748 0.034 Uiso calc R 1 . .
Br Br1 0.83970(12) 0.60963(4) 0.76676(13) 0.0314(3) Uani d . 1 . .
Br Br2 0.42421(11) 0.67059(4) 0.54093(12) 0.0251(3) Uani d . 1 . .
Br Br3 1.26224(12) 0.66087(4) 1.01763(12) 0.0271(3) Uani d . 1 . .
C C11 1.0313(14) 0.5093(6) 0.4755(12) 0.027(4) Uiso d PG 0.50 A -1
C C12 1.1455(11) 0.5068(5) 0.6607(14) 0.018(3) Uiso d PG 0.50 A -1
C C13 1.1082(14) 0.4830(6) 0.8093(11) 0.028(3) Uiso d PG 0.50 A -1
H H13 1.1862 0.4813 0.9358 0.034 Uiso calc PR 0.50 A -1
C C14 0.9567(17) 0.4616(6) 0.7728(16) 0.028(3) Uiso d PG 0.50 A -1
H H14 0.9312 0.4453 0.8744 0.034 Uiso calc PR 0.50 A -1
C C15 0.8425(12) 0.4640(6) 0.5877(19) 0.038(5) Uiso d PG 0.50 A -1
H H15 0.7390 0.4493 0.5627 0.045 Uiso calc PR 0.50 A -1
C C16 0.8798(12) 0.4878(6) 0.4391(13) 0.029(4) Uiso d PG 0.50 A -1
C C17 1.314(2) 0.5274(7) 0.719(2) 0.021(3) Uiso d P 0.50 A -1
H H17A 1.3514 0.5434 0.8514 0.026 Uiso calc PR 0.50 A -1
H H17B 1.3198 0.5596 0.6322 0.026 Uiso calc PR 0.50 A -1
C C18 0.756(3) 0.4905(10) 0.240(3) 0.042(5) Uiso d P 0.50 A -1
H H18A 0.6996 0.4522 0.2101 0.051 Uiso calc PR 0.50 A -1
H H18B 0.8091 0.4962 0.1473 0.051 Uiso calc PR 0.50 A -1
Br Br11 1.0902(3) 0.54495(9) 0.2818(3) 0.0364(6) Uani d P 0.50 A -1
Br Br12 1.4532(3) 0.46312(11) 0.7090(4) 0.0479(6) Uani d P 0.50 A -1
Br Br13 0.6022(3) 0.55394(10) 0.2047(4) 0.0465(6) Uani d P 0.50 A -1

loop_
_atom_site_aniso_label
_atom_site_aniso_U_11
_atom_site_aniso_U_22
_atom_site_aniso_U_33
_atom_site_aniso_U_12
_atom_site_aniso_U_13
_atom_site_aniso_U_23
C1 0.025(5) 0.026(4) 0.007(3) -0.004(3) 0.001(3) 0.002(3)
C2 0.017(4) 0.026(3) 0.005(3) 0.002(3) -0.002(3) -0.001(3)
C3 0.023(4) 0.023(4) 0.010(3) -0.002(3) 0.004(3) -0.002(3)
C4 0.032(6) 0.026(4) 0.014(4) -0.003(4) 0.009(4) 0.000(3)
C5 0.021(5) 0.027(4) 0.012(3) -0.008(3) 0.001(3) 0.002(3)
C6 0.015(4) 0.034(4) 0.009(3) 0.000(3) 0.002(3) 0.005(3)
C7 0.030(5) 0.027(4) 0.015(3) 0.001(4) 0.009(3) 0.000(3)
C8 0.028(5) 0.037(5) 0.017(4) 0.007(4) 0.004(4) 0.003(4)
Br1 0.0344(7) 0.0214(5) 0.0355(6) 0.0023(4) 0.0097(5) -0.0019(3)
Br2 0.0234(6) 0.0272(5) 0.0221(5) -0.0053(3) 0.0056(4) -0.0053(3)
Br3 0.0250(6) 0.0346(5) 0.0196(5) 0.0053(4) 0.0057(4) 0.0031(3)
Br11 0.0602(17) 0.0251(10) 0.0256(10) 0.0130(9) 0.0181(11) 0.0065(8)
Br12 0.0373(14) 0.0436(13) 0.0576(15) 0.0085(11) 0.0116(12) -0.0166(12)
Br13 0.0413(15) 0.0288(11) 0.0500(14) 0.0072(10) -0.0052(12) -0.0114(10)

loop_
_atom_type_symbol
_atom_type_description
_atom_type_scat_dispersion_real
_atom_type_scat_dispersion_imag
_atom_type_scat_source
C C 0.0033 0.0016 'International Tables Vol C Tables 4.2.6.8 and 6.1.1.4'
H H 0.0000 0.0000 'International Tables Vol C Tables 4.2.6.8 and 6.1.1.4'
Br Br -0.2901 2.4595 'International Tables Vol C Tables 4.2.6.8 and 6.1.1.4'

loop_
_geom_angle_atom_site_label_1
_geom_angle_atom_site_label_2
_geom_angle_atom_site_label_3
_geom_angle
C2 C1 C6 121.6(8)
C2 C1 Br1 119.2(6)
C6 C1 Br1 119.1(7)
C1 C2 C3 118.4(8)
C1 C2 C7 123.5(8)
C3 C2 C7 118.0(8)
C4 C3 C2 119.8(8)
C4 C3 H3 120.1
C2 C3 H3 120.1
C3 C4 C5 121.1(9)
C3 C4 H4 119.4
C5 C4 H4 119.4
C6 C5 C4 121.1(8)
C6 C5 H5 119.5
C4 C5 H5 119.5
C5 C6 C1 117.8(8)
C5 C6 C8 120.6(8)
C1 C6 C8 121.5(8)
C2 C7 Br2 112.1(5)
C2 C7 H7A 109.2
Br2 C7 H7A 109.2
C2 C7 H7B 109.2
Br2 C7 H7B 109.2
H7A C7 H7B 107.9
C6 C8 Br3 112.6(6)
C6 C8 H8A 109.1
Br3 C8 H8A 109.1
C6 C8 H8B 109.1
Br3 C8 H8B 109.1
H8A C8 H8B 107.8
C12 C11 C16 120.0
C12 C11 Br11 117.3(6)
C16 C11 Br11 122.7(6)
C13 C12 C11 120.0
C13 C12 C17 114.6(10)
C11 C12 C17 125.4(10)
C12 C13 C14 120.0
C12 C13 H13 120.0
C14 C13 H13 120.0
C13 C14 C15 120.0
C13 C14 H14 120.0
C15 C14 H14 120.0
C16 C15 C14 120.0
C16 C15 H15 120.0
C14 C15 H15 120.0
C15 C16 C11 120.0
C15 C16 C18 119.8(13)
C11 C16 C18 120.2(13)
C12 C17 Br12 111.5(11)
C12 C17 H17A 109.3
Br12 C17 H17A 109.3
C12 C17 H17B 109.3
Br12 C17 H17B 109.3
H17A C17 H17B 108.0
C16 C18 Br13 113.5(14)
C16 C18 H18A 108.9
Br13 C18 H18A 108.9
C16 C18 H18B 108.9
Br13 C18 H18B 108.9
H18A C18 H18B 107.7

loop_
_geom_bond_atom_site_label_1
_geom_bond_atom_site_label_2
_geom_bond_distance
C1 C2 1.387(12)
C1 C6 1.432(12)
C1 Br1 1.884(9)
C2 C3 1.426(12)
C2 C7 1.510(13)
C3 C4 1.379(12)
C3 H3 0.9500
C4 C5 1.390(13)
C4 H4 0.9500
C5 C6 1.386(12)
C5 H5 0.9500
C6 C8 1.462(13)
C7 Br2 1.955(9)
C7 H7A 0.9900
C7 H7B 0.9900
C8 Br3 1.982(9)
C8 H8A 0.9900
C8 H8B 0.9900
C11 C12 1.3900
C11 C16 1.3900
C11 Br11 1.907(8)
C12 C13 1.3900
C12 C17 1.51(2)
C13 C14 1.3900
C13 H13 0.9500
C14 C15 1.3900
C14 H14 0.9500
C15 C16 1.3900
C15 H15 0.9500
C16 C18 1.50(2)
C17 Br12 1.945(17)
C17 H17A 0.9900
C17 H17B 0.9900
C18 Br13 1.95(2)
C18 H18A 0.9900
C18 H18B 0.9900

loop_
_geom_torsion_atom_site_label_1
_geom_torsion_atom_site_label_2
_geom_torsion_atom_site_label_3
_geom_torsion_atom_site_label_4
_geom_torsion
C6 C1 C2 C3 2.8(11)
Br1 C1 C2 C3 -177.9(5)
C6 C1 C2 C7 -179.0(7)
Br1 C1 C2 C7 0.4(10)
C1 C2 C3 C4 -1.7(11)
C7 C2 C3 C4 179.9(7)
C2 C3 C4 C5 1.0(11)
C3 C4 C5 C6 -1.2(11)
C4 C5 C6 C1 2.2(11)
C4 C5 C6 C8 179.5(7)
C2 C1 C6 C5 -3.0(11)
Br1 C1 C6 C5 177.6(5)
C2 C1 C6 C8 179.6(7)
Br1 C1 C6 C8 0.3(10)
C1 C2 C7 Br2 -81.2(9)
C3 C2 C7 Br2 97.0(7)
C5 C6 C8 Br3 100.6(8)
C1 C6 C8 Br3 -82.1(9)
C16 C11 C12 C13 0.0
Br11 C11 C12 C13 178.0(10)
C16 C11 C12 C17 178.7(13)
Br11 C11 C12 C17 -3.2(13)
C11 C12 C13 C14 0.0
C17 C12 C13 C14 -178.9(12)
C12 C13 C14 C15 0.0
C13 C14 C15 C16 0.0
C14 C15 C16 C11 0.0
C14 C15 C16 C18 -179.8(15)
C12 C11 C16 C15 0.0
Br11 C11 C16 C15 -177.9(11)
C12 C11 C16 C18 179.8(15)
Br11 C11 C16 C18 1.9(14)
C13 C12 C17 Br12 86.4(11)
C11 C12 C17 Br12 -92.4(12)
C15 C16 C18 Br13 76.6(16)
C11 C16 C18 Br13 -103.2(14)
